data_2000560
loop_
_publ_author_name
'Lynch, V. M.'
'Corbett, J. W.'
'Martin, S. F.'
'Davis, B. E.'

_publ_section_title
;
 Structure of a chiral intermediate in the synthesis of
 (+)-19-epiajmalicine
;
_journal_issue 10
_journal_name_full 'Acta Crystallographica Section C'
_journal_page_first 1878
_journal_page_last 1880
_journal_paper_doi 10.1107/S0108270192002336
_journal_volume 48
_journal_year 1992
_chemical_formula_sum 'C22 H26 N2 O5'
_chemical_formula_weight 398.46
_space_group_crystal_system orthorhombic
_space_group_IT_number 19
_space_group_name_Hall 'P 2ac 2ab'
_space_group_name_H-M_alt 'P 21 21 21'
_cell_angle_alpha 90
_cell_angle_beta 90
_cell_angle_gamma 90
_cell_formula_units_Z 4
_cell_length_a 9.463(2)
_cell_length_b 11.251(3)
_cell_length_c 18.871(6)
_cell_volume 2009.2(9)
_diffrn_radiation_type Mo
_diffrn_radiation_wavelength 0.7107
_exptl_absorpt_coefficient_mu 0.08762
_exptl_crystal_density_diffrn 1.32
_exptl_crystal_F_000 848
_cod_data_source_file st0565.cif
_cod_data_source_block st0565a
_cod_depositor_comments
;
 Updating space group information and adding the symmetry operation list.

 Antanas Vaitkus,
 2018-06-18
;
_cod_database_code 2000560

loop_
_space_group_symop_id
_space_group_symop_operation_xyz
1 x,y,z
2 -x+1/2,-y,z+1/2
3 x+1/2,-y+1/2,-z
4 -x,y+1/2,-z+1/2

loop_
_atom_site_label
_atom_site_fract_x
_atom_site_fract_y
_atom_site_fract_z
_atom_site_U_iso_or_equiv
N1 .7557(5) .5795(4) .6647(2) .0290(14)
C2 .6899(5) .6815(4) .6837(2) .0235(14)
C3 .5941(5) .7509(4) .6373(2) .0215(14)
N4 .5555(4) .8634(3) .6728(2) .0239(13)
C5 .5287(5) .8563(4) .7495(3) .028(2)
C6 .6658(6) .8184(5) .7867(3) .034(2)
C7 .7243(5) .7105(4) .7523(2) .0261(15)
C8 .8173(5) .6177(4) .7775(2) .028(19)
C9 .8863(6) .5953(6) .8411(3) .038(2)
C10 .9665(6) .4928(6) .8474(3) .041(2)
C11 .9838(6) .4144(6) .7896(3) .042(2)
C12 .9195(6) .4360(5) .7262(3) .037(2)
C13 .8350(5) .5362(5) .7201(3) .0304(15)
C14 .6608(6) .7821(5) .5662(3) .028(2)
C15 .5551(6) .8517(4) .5198(3) .027(2)
C16 .5073(5) .9631(5) .5593(3) .027(2)
C17 .4484(5) .9273(4) .6326(3) .026(2)
C18 .6127(6) .8751(5) .4442(3) .033(2)
C19 .7219(6) .9732(5) .4438(3) .034(2)
O19 .6949(4) 1.0759(3) .4342(2) .0495(13)
C20 .9621(7) 1.0191(6) .4598(4) .045(2)
O20 .8509(4) .9312(3) .4568(2) .0377(12)
C21 .3979(6) 1.0308(5) .5193(2) .028(2)
O21 .3037(4) .9829(3) .4872(2) .0377(12)
C22 .4082(7) .1644(5) .5202(3) .044(2)
C23 .4105(6) .7762(5) .7765(3) .039(2)
O23 .3802(4) .7684(4) .8382(2) .058(2)
C24 .2352(7) .6400(5) .7538(4) .056(2)
O24 .3440(4) .7170(3) .7263(2) .0416(13)
H1 .756(5) .552(4) .631(3) .02(2)
H3 .517(4) .706(3) .628(2) .007(10)
H5 .498(5) .945(3) .765(2) .012(11)
H6A .728(5) .887(4) .786(2) .021(12)
H6B .645(5) .812(4) .837(3) .027(13)
H9 .875(4) .643(3) .876(2) .010(12)
H10 1.009(5) .483(4) .892(3) .031(13)
H11 1.049(5) .361(4) .800(2) .021(12)
H12A .936(4) .386(4) .687(2) .016(11)
H14A .691(4) .727(4) .539(2) .002(10)
H14B .752(6) .839(5) .573(3) .06(2)
H15 .471(5) .803(4) .515(2) .025(12)
H16 .583(5) 1.004(4) .564(2) .007(11)
H17A .420(4) 1.004(4) .659(2) .010(10)
H17B .362(5) .884(4) .626(2) .014(11)
H18A .650(5) .792(4) .424(2) .031(13)
H18B .538(5) .895(4) .417(2) .018(12)
H20A 1.037(7) .983(6) .479(3) .06(2)
H20B .928(6) 1.099(5) .493(3) .05(2)
H20C .973(6) 1.048(5) .413(3) .06(2)
H22A .3327 1.1963 .4920 .12(3)
H22B .3998 1.1931 .5680 .13(3)
H22C .4973 1.1891 .5008 .11(3)
H24A .1886 .5988 .7159 .073
H24B .2765 .5832 .7856 .073
H24C .1677 .6877 .7790 .073

loop_
_geom_bond_atom_site_label_1
_geom_bond_atom_site_label_2
_geom_bond_distance
C2 N1 1.354(6)
C13 N1 1.377(7)
C3 C2 1.483(6)
C7 C2 1.374(6)
N4 C3 1.477(6)
C14 C3 1.524(7)
C5 N4 1.472(6)
C17 N4 1.456(6)
C6 C5 1.536(8)
C23 C5 1.523(7)
C7 C6 1.484(7)
C8 C7 1.445(7)
C9 C8 1.388(7)
C13 C8 1.430(7)
C10 C9 1.386(9)
C11 C10 1.412(8)
C12 C11 1.364(8)
C13 C12 1.386(8)
C15 C14 1.543(7)
C16 C15 1.527(7)
C18 C15 1.549(7)
C17 C16 1.545(7)
C21 C16 1.490(7)
C19 C18 1.511(8)
O19 C19 1.197(7)
O20 C19 1.332(6)
O20 C20 1.445(7)
O21 C21 1.205(6)
C22 C21 1.507(7)
O23 C23 1.202(7)
O24 C23 1.319(7)
O24 C24 1.443(7)
